data_2310197
loop_
_publ_author_name
'Florio, J.V.'
'Baenziger, N.C.'
'Rundle, R.E.'

_publ_section_title
;
 Compounds of thorium with transition metals. 2. Systems with iron, cobalt
 and nickel
;
_journal_name_full 'Acta Crystallographica (1,1948-23,1967)'
_journal_page_first 367
_journal_page_last 372
_journal_volume 9
_journal_year 1956
_chemical_formula_sum 'Fe17 Th2'
_space_group_IT_number 12
_symmetry_space_group_name_Hall '-C 2y'
_symmetry_space_group_name_H-M 'C 1 2/m 1'
_cell_angle_alpha 90
_cell_angle_beta 99.33
_cell_angle_gamma 90
_cell_formula_units_Z 2
_cell_length_a 9.68
_cell_length_b 8.56
_cell_length_c 6.46
_cell_volume 528.200
_citation_journal_id_ASTM ACCRA9
_cod_data_source_file Florio_ACCRA9_1956_86.cif
_cod_data_source_block Fe17Th2
_cod_original_cell_volume 528.1996
_cod_database_code 2310197

loop_
_symmetry_equiv_pos_as_xyz
x,y,z
-x,y,-z
-x,-y,-z
x,-y,z
x+1/2,y+1/2,z
-x+1/2,y+1/2,-z
-x+1/2,-y+1/2,-z
x+1/2,-y+1/2,z

loop_
_atom_site_label
_atom_site_type_symbol
_atom_site_fract_x
_atom_site_fract_y
_atom_site_fract_z
_atom_site_occupancy
_atom_site_U_iso_or_equiv
Fe3 Fe 0 0.14 0 1 0.0
Fe5 Fe 0.416 0 0.147 1 0.0
Fe7 Fe 0.417 0.25 0.333 1 0.0
Fe1 Fe 0 0.5 0.5 1 0.0
Th1 Th 0.167 0 0.333 1 0.0
Fe6 Fe 0.167 0.36 0.333 1 0.0
Fe4 Fe 0.167 0 0.667 1 0.0
Fe2 Fe 0.25 0.25 0 1 0.0
